data_4127787
loop_
_publ_author_name
'Gimenez, Diana'
'Zhou, Guangfeng'
'Hurley, Matthew F. D.'
'Aguilar, Juan A.'
'Voelz, Vincent A.'
'Cobb, Steven L.'

_publ_section_title
;
 Fluorinated Aromatic Monomers as Building Blocks To Control \a-Peptoid
 Conformation and Structure.
;
_journal_issue 8
_journal_name_full 'Journal of the American Chemical Society'
_journal_page_first 3430
_journal_page_last 3434
_journal_paper_doi 10.1021/jacs.8b13498
_journal_volume 141
_journal_year 2019
_chemical_absolute_configuration ad
_chemical_formula_moiety 'C10 H10 F3 N O'
_chemical_formula_sum 'C10 H10 F3 N O'
_chemical_formula_weight 217.19
_space_group_crystal_system orthorhombic
_space_group_IT_number 19
_space_group_name_Hall 'P 2ac 2ab'
_space_group_name_H-M_alt 'P 21 21 21'
_symmetry_space_group_name_Hall 'P 2ac 2ab'
_symmetry_space_group_name_H-M 'P 21 21 21'
_atom_sites_solution_hydrogens difmap
_atom_sites_solution_primary direct
_atom_sites_solution_secondary difmap
_audit_creation_date 2015-07-30
_audit_creation_method
;
Olex2 1.2-beta
(compiled 2015.01.26 svn.r3150 for OlexSys, GUI svn.r4998)
;
_cell_angle_alpha 90.00
_cell_angle_beta 90.00
_cell_angle_gamma 90.00
_cell_formula_units_Z 4
_cell_length_a 4.93450(10)
_cell_length_b 8.6504(2)
_cell_length_c 23.3738(6)
_cell_measurement_reflns_used 9927
_cell_measurement_temperature 120.0
_cell_measurement_theta_max 74.10
_cell_measurement_theta_min 3.78
_cell_volume 997.72(4)
_computing_cell_refinement 'SAINT v8.34A (Bruker, 2013)'
_computing_data_collection 'APEX2 v.2013.4_1 (Bruker, 2013)'
_computing_data_reduction 'SAINT v8.34A (Bruker, 2013)'
_computing_molecular_graphics 'Olex2 (Dolomanov et al., 2009)'
_computing_publication_material 'Olex2 (Dolomanov et al., 2009)'
_computing_structure_refinement 'XL (Sheldrick, 2008)'
_computing_structure_solution 'XS (Sheldrick, 2008)'
_diffrn_ambient_temperature 120.0
_diffrn_detector 'Bruker PHOTON 100 CMOS'
_diffrn_detector_type 'CMOS sensor'
_diffrn_measured_fraction_theta_full 0.966
_diffrn_measured_fraction_theta_max 0.966
_diffrn_measurement_device 'Bruker D8 Venture'
_diffrn_measurement_device_type '3-circle diffractometer'
_diffrn_measurement_method '\f and \w scans'
_diffrn_radiation_monochromator 'focusing mirrors'
_diffrn_radiation_probe x-ray
_diffrn_radiation_type CuK\a
_diffrn_radiation_wavelength 1.54178
_diffrn_reflns_av_R_equivalents 0.0238
_diffrn_reflns_av_unetI/netI 0.0144
_diffrn_reflns_limit_h_max 5
_diffrn_reflns_limit_h_min -5
_diffrn_reflns_limit_k_max 8
_diffrn_reflns_limit_k_min -10
_diffrn_reflns_limit_l_max 27
_diffrn_reflns_limit_l_min -27
_diffrn_reflns_number 11536
_diffrn_reflns_theta_full 72.46
_diffrn_reflns_theta_max 72.46
_diffrn_reflns_theta_min 3.78
_diffrn_source 'I\mS microsource'
_diffrn_standards_number 0
_exptl_absorpt_coefficient_mu 1.153
_exptl_absorpt_correction_T_max 1.0000
_exptl_absorpt_correction_T_min 0.8739
_exptl_absorpt_correction_type multi-scan
_exptl_absorpt_process_details
;
SADABS-2014/4 (Bruker,2014/4) was used for absorption correction.
wR2(int) was 0.0765 before and 0.0388 after correction.
The Ratio of minimum to maximum transmission is 0.8739.
The \l/2 correction factor is Not present.
;
_exptl_crystal_colour 'clear colourless'
_exptl_crystal_colour_lustre clear
_exptl_crystal_colour_primary colourless
_exptl_crystal_density_diffrn 1.446
_exptl_crystal_density_method 'not measured'
_exptl_crystal_description prism
_exptl_crystal_F_000 448
_exptl_crystal_size_max 0.3
_exptl_crystal_size_mid 0.16
_exptl_crystal_size_min 0.11
_refine_diff_density_max 0.185
_refine_diff_density_min -0.136
_refine_diff_density_rms 0.033
_refine_ls_abs_structure_details 'Flack H D (1983), Acta Cryst. A39, 876-881'
_refine_ls_abs_structure_Flack 0.01(10)
_refine_ls_extinction_coef 0.0071(5)
_refine_ls_extinction_expression Fc^*^=kFc[1+0.001xFc^2^\l^3^/sin(2\q)]^-1/4^
_refine_ls_extinction_method SHELXL
_refine_ls_goodness_of_fit_ref 1.086
_refine_ls_hydrogen_treatment refall
_refine_ls_matrix_type full
_refine_ls_number_parameters 177
_refine_ls_number_reflns 1865
_refine_ls_number_restraints 0
_refine_ls_restrained_S_all 1.086
_refine_ls_R_factor_all 0.0223
_refine_ls_R_factor_gt 0.0220
_refine_ls_shift/su_max 0.001
_refine_ls_shift/su_mean 0.000
_refine_ls_structure_factor_coef Fsqd
_refine_ls_weighting_details 'calc w=1/[\s^2^(Fo^2^)+(0.0300P)^2^+0.1700P] where P=(Fo^2^+2Fc^2^)/3'
_refine_ls_weighting_scheme calc
_refine_ls_wR_factor_gt 0.0572
_refine_ls_wR_factor_ref 0.0576
_reflns_number_gt 1839
_reflns_number_total 1865
_reflns_threshold_expression >2sigma(I)
_cod_data_source_file ja8b13498_si_002.cif
_cod_data_source_block depleted12_15srv213
_cod_depositor_comments
;
The following automatic conversions were performed:

'_diffrn_radiation_probe' value 'X-ray' changed to 'x-ray' according
to
/home/data/users/saulius/crontab/automatic-downloads/current/ACS/lib/dictionaries/cif_core.dic
dictionary named 'cif_core.dic' version 2.4.2 from 2011-04-26.

Automatic conversion script
Id: cif_fix_values 4973 2017-02-22 13:04:09Z antanas 
;
_cod_database_code 4127787
_computing.bruker_data_scaling 'SADABS V2012/1 (Bruker AXS Inc.)'

_olex2_refinement_description
;
;

loop_
_space_group_symop_id
_space_group_symop_operation_xyz
1 'x, y, z'
2 '-x+1/2, -y, z+1/2'
3 'x+1/2, -y+1/2, -z'
4 '-x, y+1/2, -z+1/2'

loop_
_atom_site_label
_atom_site_type_symbol
_atom_site_fract_x
_atom_site_fract_y
_atom_site_fract_z
_atom_site_U_iso_or_equiv
_atom_site_adp_type
_atom_site_occupancy
_atom_site_calc_flag
F1 F 0.13061(18) 0.27017(8) 0.62007(3) 0.0342(2) Uani 1 d
F2 F 0.12114(18) 0.39535(9) 0.54054(3) 0.0360(2) Uani 1 d
F3 F 0.48163(16) 0.39837(9) 0.59241(3) 0.0333(2) Uani 1 d
O1 O -0.24592(17) 0.76419(10) 0.58132(4) 0.0254(2) Uani 1 d
N1 N 0.1832(2) 0.68035(11) 0.59478(4) 0.0210(2) Uani 1 d
C1 C -0.0005(2) 0.78322(14) 0.57529(5) 0.0182(2) Uani 1 d
C2 C 0.1156(3) 0.92356(14) 0.54627(6) 0.0246(3) Uani 1 d
C3 C 0.1021(2) 0.54290(14) 0.62598(5) 0.0208(2) Uani 1 d
C4 C 0.2091(3) 0.40163(15) 0.59466(5) 0.0256(3) Uani 1 d
C5 C 0.1838(2) 0.54327(13) 0.68878(5) 0.0196(2) Uani 1 d
C6 C 0.3980(2) 0.63225(15) 0.70886(5) 0.0229(3) Uani 1 d
C7 C 0.4636(3) 0.63192(15) 0.76684(5) 0.0269(3) Uani 1 d
C8 C 0.3163(3) 0.54233(16) 0.80485(5) 0.0279(3) Uani 1 d
C9 C 0.1018(3) 0.45375(16) 0.78494(5) 0.0286(3) Uani 1 d
C10 C 0.0354(3) 0.45425(14) 0.72718(5) 0.0251(3) Uani 1 d
H1 H 0.341(4) 0.7018(16) 0.5907(6) 0.022(4) Uiso 1 d
H2A H 0.304(4) 0.937(2) 0.5529(8) 0.052(5) Uiso 1 d
H2B H 0.038(5) 1.018(3) 0.5617(8) 0.067(6) Uiso 1 d
H2C H 0.075(5) 0.922(3) 0.5071(11) 0.080(7) Uiso 1 d
H3 H -0.090(3) 0.5366(16) 0.6221(6) 0.022(3) Uiso 1 d
H6 H 0.497(3) 0.6975(17) 0.6838(6) 0.028(4) Uiso 1 d
H7 H 0.612(3) 0.6943(17) 0.7793(6) 0.030(4) Uiso 1 d
H8 H 0.369(3) 0.5408(17) 0.8450(7) 0.033(4) Uiso 1 d
H9 H -0.012(4) 0.387(2) 0.8120(7) 0.050(5) Uiso 1 d
H10 H -0.116(3) 0.3948(17) 0.7132(7) 0.034(4) Uiso 1 d

loop_
_atom_site_aniso_label
_atom_site_aniso_U_11
_atom_site_aniso_U_22
_atom_site_aniso_U_33
_atom_site_aniso_U_23
_atom_site_aniso_U_13
_atom_site_aniso_U_12
F1 0.0503(5) 0.0205(4) 0.0320(4) -0.0001(3) 0.0008(4) -0.0088(4)
F2 0.0467(5) 0.0385(4) 0.0230(4) -0.0032(3) -0.0056(3) -0.0064(4)
F3 0.0260(4) 0.0308(4) 0.0431(5) -0.0085(3) 0.0014(3) 0.0029(3)
O1 0.0172(4) 0.0292(5) 0.0297(5) 0.0022(4) -0.0015(3) -0.0002(3)
N1 0.0151(5) 0.0234(5) 0.0245(5) 0.0050(4) 0.0005(4) -0.0034(4)
C1 0.0193(6) 0.0207(5) 0.0146(5) -0.0034(4) -0.0004(4) -0.0004(4)
C2 0.0263(7) 0.0211(6) 0.0263(7) 0.0028(4) -0.0008(5) 0.0002(5)
C3 0.0155(6) 0.0220(6) 0.0248(6) 0.0036(5) -0.0009(4) -0.0029(4)
C4 0.0276(7) 0.0248(6) 0.0245(6) 0.0014(5) -0.0029(5) -0.0055(5)
C5 0.0179(6) 0.0171(5) 0.0238(6) 0.0015(4) 0.0013(4) 0.0035(4)
C6 0.0213(6) 0.0221(6) 0.0255(6) 0.0003(4) 0.0016(5) 0.0005(5)
C7 0.0257(7) 0.0274(6) 0.0276(7) -0.0044(5) -0.0026(5) 0.0003(5)
C8 0.0324(7) 0.0291(6) 0.0223(6) -0.0002(5) -0.0002(5) 0.0084(5)
C9 0.0323(7) 0.0278(6) 0.0256(6) 0.0060(5) 0.0042(5) 0.0022(6)
C10 0.0244(6) 0.0221(6) 0.0287(6) 0.0038(5) 0.0008(5) -0.0019(5)

loop_
_atom_type_symbol
_atom_type_description
_atom_type_scat_dispersion_real
_atom_type_scat_dispersion_imag
_atom_type_scat_source
C C 0.0181 0.0091 'International Tables Vol C Tables 4.2.6.8 and 6.1.1.4'
H H 0.0000 0.0000 'International Tables Vol C Tables 4.2.6.8 and 6.1.1.4'
F F 0.0727 0.0534 'International Tables Vol C Tables 4.2.6.8 and 6.1.1.4'
N N 0.0311 0.0180 'International Tables Vol C Tables 4.2.6.8 and 6.1.1.4'
O O 0.0492 0.0322 'International Tables Vol C Tables 4.2.6.8 and 6.1.1.4'

loop_
_geom_angle_atom_site_label_1
_geom_angle_atom_site_label_2
_geom_angle_atom_site_label_3
_geom_angle
C1 N1 C3 121.66(11)
C1 N1 H1 117.2(10)
C3 N1 H1 121.0(10)
O1 C1 N1 122.29(11)
O1 C1 C2 122.30(11)
N1 C1 C2 115.40(11)
C1 C2 H2A 113.4(11)
C1 C2 H2B 111.1(13)
C1 C2 H2C 110.4(14)
H2A C2 H2B 102.8(18)
H2A C2 H2C 111.9(18)
H2B C2 H2C 106.9(18)
N1 C3 C4 108.73(10)
N1 C3 C5 114.20(10)
N1 C3 H3 105.8(8)
C4 C3 C5 111.99(10)
C4 C3 H3 104.6(9)
C5 C3 H3 110.9(8)
F1 C4 F3 106.76(11)
F1 C4 C3 111.62(10)
F2 C4 F1 106.90(10)
F2 C4 F3 106.64(11)
F2 C4 C3 112.04(10)
F3 C4 C3 112.51(10)
C6 C5 C3 121.89(10)
C6 C5 C10 119.29(11)
C10 C5 C3 118.80(11)
C5 C6 C7 120.27(11)
C5 C6 H6 120.7(9)
C7 C6 H6 118.9(9)
C6 C7 H7 118.2(9)
C8 C7 C6 120.20(12)
C8 C7 H7 121.6(9)
C7 C8 C9 119.64(12)
C7 C8 H8 119.1(10)
C9 C8 H8 121.3(10)
C8 C9 C10 120.28(12)
C8 C9 H9 121.6(10)
C10 C9 H9 118.2(11)
C5 C10 H10 119.0(9)
C9 C10 C5 120.31(12)
C9 C10 H10 120.6(9)

loop_
_geom_bond_atom_site_label_1
_geom_bond_atom_site_label_2
_geom_bond_distance
F1 C4 1.3403(15)
F2 C4 1.3384(15)
F3 C4 1.3460(15)
O1 C1 1.2305(15)
N1 C1 1.3494(16)
N1 C3 1.4510(15)
N1 H1 0.804(18)
C1 C2 1.5039(16)
C2 H2A 0.95(2)
C2 H2B 0.97(2)
C2 H2C 0.94(2)
C3 C4 1.5192(17)
C3 C5 1.5222(16)
C3 H3 0.952(15)
C5 C6 1.3894(17)
C5 C10 1.3910(17)
C6 C7 1.3935(17)
C6 H6 0.948(15)
C7 C8 1.3851(19)
C7 H7 0.955(16)
C8 C9 1.387(2)
C8 H8 0.973(16)
C9 C10 1.3893(18)
C9 H9 1.025(18)
C10 H10 0.963(16)

loop_
_geom_hbond_atom_site_label_D
_geom_hbond_atom_site_label_H
_geom_hbond_atom_site_label_A
_geom_hbond_distance_DH
_geom_hbond_distance_HA
_geom_hbond_distance_DA
_geom_hbond_angle_DHA
_geom_hbond_site_symmetry_A
N1 H1 O1 0.804(18) 2.122(18) 2.9257(14) 178.3(14) 1_655

loop_
_geom_torsion_atom_site_label_1
_geom_torsion_atom_site_label_2
_geom_torsion_atom_site_label_3
_geom_torsion_atom_site_label_4
_geom_torsion
N1 C3 C4 F1 -177.27(10)
N1 C3 C4 F2 -57.42(13)
N1 C3 C4 F3 62.73(13)
C2 C1 N1 C3 177.15(11)
C3 N1 C1 O1 -2.19(18)
C4 C3 N1 C1 122.46(12)
C4 C3 C5 C6 100.70(13)
C4 C3 C5 C10 -80.67(13)
C5 C3 N1 C1 -111.68(12)
C5 C3 C4 F1 55.60(13)
C5 C3 C4 F2 175.45(10)
C5 C3 C4 F3 -64.40(13)
C6 C5 C3 N1 -23.43(16)
C10 C5 C3 N1 155.20(11)
